data_4001631
loop_
_publ_author_name
'Uchida, Sayaka'
'Eguchi, Ryo'
'Nakamura, Shinnosuke'
'Ogasawara, Yoshiyuki'
'Kurosawa, Noriyuki'
'Mizuno, Noritaka'

_publ_section_title
;
 Selective Sorption of Olefins by Halogen-Substituted
 Macrocation-Polyoxometalate Porous Ionic Crystals
;
_journal_issue 2
_journal_name_full 'Chemistry of Materials'
_journal_page_first 325
_journal_paper_doi 10.1021/cm202976e
_journal_volume 24
_journal_year 2012
_chemical_formula_moiety 'C48 H84 Br24 Cr12 O110 Si W12 '
_chemical_formula_sum 'C48 H84 Br24 Cr12 O110 Si W12'
_chemical_formula_weight 7197.06
_space_group_IT_number 15
_symmetry_cell_setting monoclinic
_symmetry_Int_Tables_number 15
_symmetry_space_group_name_Hall '-C 2yc'
_symmetry_space_group_name_H-M 'C 1 2/c 1'
_cell_angle_alpha 90.0000
_cell_angle_beta 102.3750
_cell_angle_gamma 90.0000
_cell_formula_units_Z 4
_cell_length_a 30.2018(2)
_cell_length_b 17.61170(10)
_cell_length_c 32.5763(3)
_cell_measurement_temperature 153.1
_cell_volume 16924.9(2)
_computing_cell_refinement CrystalClear
_computing_data_collection CrystalClear
_computing_data_reduction CrystalStructure
_computing_publication_material 'CrystalStructure 3.8'
_computing_structure_refinement SHELXL
_computing_structure_solution SIR2004
_diffrn_measured_fraction_theta_full 0.956
_diffrn_measured_fraction_theta_max 0.956
_diffrn_measurement_device_type 'Rigaku Saturn'
_diffrn_measurement_method \w
_diffrn_radiation_type 'Mo K\a'
_diffrn_radiation_wavelength 0.71069
_diffrn_reflns_limit_h_max 41
_diffrn_reflns_limit_h_min 0
_diffrn_reflns_limit_k_max 24
_diffrn_reflns_limit_k_min 0
_diffrn_reflns_limit_l_max 44
_diffrn_reflns_limit_l_min -45
_diffrn_reflns_number 22761
_diffrn_reflns_theta_full 29.58
_diffrn_reflns_theta_max 29.58
_exptl_absorpt_coefficient_mu 14.648
_exptl_absorpt_correction_type none
_exptl_crystal_colour green
_exptl_crystal_density_diffrn 2.824
_exptl_crystal_density_method 'not measured'
_exptl_crystal_description plate
_exptl_crystal_F_000 13128.00
_exptl_crystal_size_max 0.1
_exptl_crystal_size_mid 0.05
_exptl_crystal_size_min 0.05
_refine_diff_density_max 14.89
_refine_diff_density_min -8.90
_refine_ls_extinction_method none
_refine_ls_goodness_of_fit_ref 1.025
_refine_ls_number_parameters 483
_refine_ls_number_reflns 22761
_refine_ls_R_factor_gt 0.1255
_refine_ls_shift/su_max 4.0960
_refine_ls_structure_factor_coef Fsqd
_refine_ls_weighting_details 'w = 1/[\s^2^(Fo^2^)+(0.1925P)^2^+3805.3745P] where P=(Fo^2^+2Fc^2^)/3'
_refine_ls_weighting_scheme calc
_refine_ls_wR_factor_ref 0.3669
_reflns_number_gt 17106
_reflns_number_total 22761
_reflns_threshold_expression F^2^>2.0\s(F^2^)
_cod_data_source_file cm202976e_si_002.cif
_cod_data_source_block '_2a'
_cod_original_formula_sum 'C48 H84 Br24 Cr12 O110 Si W12 '
_cod_database_code 4001631

loop_
_symmetry_equiv_pos_site_id
_symmetry_equiv_pos_as_xyz
1 +X,+Y,+Z
2 -X,+Y,1/2-Z
3 -X,-Y,-Z
4 +X,-Y,1/2+Z
5 1/2+X,1/2+Y,+Z
6 1/2-X,1/2+Y,1/2-Z
7 1/2-X,1/2-Y,-Z
8 1/2+X,1/2-Y,1/2+Z

loop_
_atom_site_label
_atom_site_type_symbol
_atom_site_fract_x
_atom_site_fract_y
_atom_site_fract_z
_atom_site_U_iso_or_equiv
_atom_site_adp_type
_atom_site_occupancy
_atom_site_symmetry_multiplicity
_atom_site_calc_flag
_atom_site_refinement_flags
W(1) W 0.11813(3) 0.19569(5) 0.76056(3) 0.02513(18) Uani 1.00 1 d .
W(2) W -0.04868(3) 0.34548(5) 0.80185(3) 0.02546(18) Uani 1.00 1 d .
W(3) W 0.01325(3) 0.20903(5) 0.86027(3) 0.0276(2) Uani 1.00 1 d .
W(4) W 0.06409(3) 0.34373(5) 0.81362(3) 0.02534(18) Uani 1.00 1 d .
W(5) W 0.06884(3) 0.06122(5) 0.80861(3) 0.0301(2) Uani 1.00 1 d .
W(6) W -0.05583(3) 0.05967(5) 0.79660(3) 0.0292(2) Uani 1.00 1 d .
Br(1) Br -0.19700(9) 0.40487(15) 0.75062(8) 0.0413(5) Uiso 1.00 1 d .
Br(2) Br -0.04073(17) 0.5782(2) 1.08612(16) 0.0846(12) Uiso 1.00 1 d .
Br(3) Br -0.44133(17) 0.0736(2) 0.76759(16) 0.0815(11) Uiso 1.00 1 d .
Br(4) Br -0.17545(13) -0.1052(2) 0.71882(12) 0.0635(8) Uiso 1.00 1 d .
Br(5) Br -0.2541(2) 0.3485(3) 0.89821(19) 0.0981(14) Uiso 1.00 1 d .
Br(6) Br -0.08578(16) 0.1569(2) 0.92894(15) 0.0795(11) Uiso 1.00 1 d .
Br(7) Br -0.1449(3) 0.0367(5) 1.0085(2) 0.102(2) Uiso 0.70 1 d P
Br(8) Br -0.2017(5) 0.1072(9) 1.0107(5) 0.082(3) Uiso 0.30 1 d P
Br(9) Br -0.3371(2) 0.6162(4) 0.9219(2) 0.136(2) Uiso 1.00 1 d .
Br(10) Br -0.2634(3) -0.2342(6) 0.9126(3) 0.162(3) Uiso 1.00 1 d .
Br(11) Br -0.2551(2) -0.2662(4) 0.8492(2) 0.123(2) Uiso 1.00 1 d .
Br(12) Br -0.1818(4) 0.2233(7) 0.9905(4) 0.107(3) Uiso 0.50 1 d P
Br(14) Br -0.0238(7) 0.6664(12) 0.8505(7) 0.222(7) Uiso 0.70 1 d P
Br(15) Br -0.0150(5) 0.6656(9) 0.8889(5) 0.085(4) Uiso 0.30 1 d P
Br(16) Br -0.2101(3) 0.8120(5) 0.9649(3) 0.130(2) Uiso 0.80 1 d P
Br(17) Br -0.1414(6) 0.8215(11) 0.9921(6) 0.063(4) Uiso 0.20 1 d P
Cr(1) Cr -0.29700(12) 0.0432(2) 0.87047(11) 0.0343(8) Uani 1.00 1 d .
Cr(2) Cr -0.25151(11) 0.1391(2) 0.80415(10) 0.0259(6) Uani 1.00 1 d .
Cr(3) Cr -0.19655(12) -0.0068(2) 0.85518(11) 0.0301(7) Uani 1.00 1 d .
Cr(4) Cr -0.17198(13) 0.5492(2) 0.97144(10) 0.0311(7) Uani 1.00 1 d .
Cr(5) Cr -0.17115(15) 0.5710(2) 0.87137(11) 0.0334(7) Uani 1.00 1 d .
Cr(6) Cr -0.11057(12) 0.4349(2) 0.92530(11) 0.0303(7) Uani 1.00 1 d .
Si(1) Si 0.0000 0.2025(5) 0.7500 0.0006(16) Uani 0.50 2 d SP
O(1) O -0.3520(6) 0.0162(10) 0.8974(5) 0.038(3) Uiso 1.00 1 d .
O(2) O -0.2519(5) 0.2256(8) 0.7632(4) 0.028(2) Uiso 1.00 1 d .
O(3) O -0.1391(6) -0.0730(10) 0.8670(5) 0.041(3) Uiso 1.00 1 d .
O(4) O -0.1915(7) 0.5806(12) 1.0256(6) 0.049(4) Uiso 1.00 1 d .
O(5) O -0.1944(7) 0.6296(12) 0.8166(6) 0.051(4) Uiso 1.00 1 d .
O(6) O -0.0670(6) 0.3455(11) 0.9260(6) 0.044(4) Uiso 1.00 1 d .
O(7) O -0.3440(5) 0.0539(9) 0.8182(5) 0.033(3) Uiso 1.00 1 d .
O(8) O -0.3117(6) 0.1094(10) 0.7705(5) 0.039(3) Uiso 1.00 1 d .
O(9) O -0.2969(7) -0.0690(12) 0.8630(7) 0.055(5) Uiso 1.00 1 d .
O(10) O -0.2304(6) -0.1049(11) 0.8503(6) 0.045(4) Uiso 1.00 1 d .
O(11) O -0.2589(6) 0.0315(11) 0.9264(6) 0.044(4) Uiso 1.00 1 d .
O(12) O -0.1917(7) -0.0050(12) 0.9166(6) 0.050(4) Uiso 1.00 1 d .
O(13) O -0.3047(6) 0.1494(11) 0.8852(6) 0.044(4) Uiso 1.00 1 d .
O(14) O -0.2797(6) 0.2146(10) 0.8355(6) 0.043(4) Uiso 1.00 1 d .
O(15) O -0.1923(6) 0.1808(10) 0.8326(5) 0.040(3) Uiso 1.00 1 d .
O(16) O -0.1545(6) 0.0790(10) 0.8634(5) 0.039(3) Uiso 1.00 1 d .
O(17) O -0.2269(5) 0.0798(9) 0.7630(5) 0.034(3) Uiso 1.00 1 d .
O(18) O -0.1911(5) -0.0204(9) 0.7962(5) 0.032(3) Uiso 1.00 1 d .
O(19) O -0.2486(5) 0.0558(8) 0.8437(4) 0.026(2) Uiso 1.00 1 d .
O(20) O -0.1818(8) 0.4468(13) 0.9898(7) 0.058(5) Uiso 1.00 1 d .
O(21) O -0.1444(6) 0.3675(11) 0.9569(6) 0.044(4) Uiso 1.00 1 d .
O(22) O -0.2372(6) 0.5520(11) 0.9428(6) 0.045(4) Uiso 1.00 1 d .
O(23) O -0.2352(6) 0.5682(10) 0.8748(5) 0.039(3) Uiso 1.00 1 d .
O(24) O -0.1650(6) 0.6589(11) 0.9640(6) 0.045(4) Uiso 1.00 1 d .
O(25) O -0.1608(6) 0.6725(11) 0.8962(6) 0.044(4) Uiso 1.00 1 d .
O(26) O -0.1086(7) 0.5777(12) 0.8596(6) 0.049(4) Uiso 1.00 1 d .
O(27) O -0.0679(6) 0.4913(10) 0.8980(5) 0.038(3) Uiso 1.00 1 d .
O(28) O -0.1822(6) 0.4818(10) 0.8357(6) 0.042(3) Uiso 1.00 1 d .
O(29) O -0.1439(5) 0.3877(8) 0.8730(4) 0.029(3) Uiso 1.00 1 d .
O(30) O -0.1107(6) 0.5504(10) 1.0073(6) 0.042(3) Uiso 1.00 1 d .
O(31) O -0.0716(6) 0.4652(10) 0.9788(5) 0.042(3) Uiso 1.00 1 d .
O(32) O -0.1511(4) 0.5183(8) 0.9225(4) 0.026(2) Uiso 1.00 1 d .
O(33) O -0.0324(5) 0.1382(8) 0.8357(4) 0.027(2) Uiso 1.00 1 d .
O(34) O 0.0058(4) 0.0352(8) 0.7998(4) 0.027(2) Uiso 1.00 1 d .
O(35) O -0.0713(6) -0.0080(10) 0.8283(5) 0.039(3) Uiso 1.00 1 d .
O(36) O 0.0929(6) -0.0066(11) 0.8440(6) 0.045(4) Uiso 1.00 1 d .
O(37) O 0.0203(6) 0.1913(10) 0.9130(6) 0.042(4) Uiso 1.00 1 d .
O(38) O 0.0543(5) 0.1408(9) 0.8445(5) 0.030(3) Uiso 1.00 1 d .
O(39) O -0.0312(5) 0.2881(8) 0.8545(4) 0.029(3) Uiso 1.00 1 d .
O(40) O 0.0715(5) 0.0099(9) 0.7562(5) 0.032(3) Uiso 1.00 1 d .
O(41) O 0.0449(4) 0.1493(7) 0.7531(4) 0.022(2) Uiso 1.00 1 d .
O(42) O 0.0056(4) 0.2567(8) 0.7917(4) 0.025(2) Uiso 1.00 1 d .
O(43) O 0.0590(5) 0.2868(8) 0.8623(4) 0.026(2) Uiso 1.00 1 d .
O(44) O -0.0538(4) 0.3685(8) 0.7445(4) 0.025(2) Uiso 1.00 1 d .
O(45) O 0.0086(4) 0.3955(8) 0.8158(4) 0.026(2) Uiso 1.00 1 d .
O(46) O 0.1020(5) 0.4098(9) 0.8368(5) 0.036(3) Uiso 1.00 1 d .
O(47) O -0.0830(5) 0.4152(9) 0.8160(5) 0.032(3) Uiso 1.00 1 d .
O(48) O 0.1029(5) 0.2655(8) 0.8000(4) 0.027(2) Uiso 1.00 1 d .
O(49) O 0.0914(4) 0.2661(8) 0.7178(4) 0.024(2) Uiso 1.00 1 d .
O(50) O 0.1742(5) 0.2148(9) 0.7653(5) 0.033(3) Uiso 1.00 1 d .
O(51) O 0.1116(5) 0.1160(9) 0.7192(4) 0.030(3) Uiso 1.00 1 d .
O(52) O 0.1219(5) 0.1168(8) 0.8030(4) 0.027(2) Uiso 1.00 1 d .
C(1) C -0.3447(7) 0.0789(13) 0.7821(7) 0.032(4) Uiso 1.00 1 d .
C(2) C -0.2688(9) -0.1152(15) 0.8567(8) 0.040(5) Uiso 1.00 1 d .
C(3) C -0.2179(9) 0.0123(15) 0.9394(8) 0.041(5) Uiso 1.00 1 d .
C(4) C -0.2952(8) 0.2077(13) 0.8675(7) 0.036(4) Uiso 1.00 1 d .
C(5) C -0.2063(7) 0.0188(13) 0.7639(7) 0.032(4) Uiso 1.00 1 d .
C(6) C -0.1598(7) 0.1473(12) 0.8558(6) 0.027(3) Uiso 1.00 1 d .
C(7) C -0.0757(10) 0.5135(17) 1.0060(9) 0.046(6) Uiso 1.00 1 d .
C(8) C -0.1654(10) 0.3793(18) 0.9809(10) 0.051(6) Uiso 1.00 1 d .
C(9) C -0.2555(8) 0.5579(14) 0.9044(8) 0.037(4) Uiso 1.00 1 d .
C(10) C -0.1607(11) 0.6972(18) 0.9311(10) 0.051(6) Uiso 1.00 1 d .
C(11) C -0.0744(9) 0.5427(15) 0.8725(8) 0.041(5) Uiso 1.00 1 d .
C(12) C -0.1681(7) 0.4134(12) 0.8405(7) 0.030(4) Uiso 1.00 1 d .
C(13) C -0.1854(7) 0.3577(12) 0.8057(6) 0.028(3) Uiso 1.00 1 d .
C(14) C -0.0319(15) 0.526(2) 1.0385(14) 0.077(10) Uiso 1.00 1 d .
C(15) C -0.3860(9) 0.0656(16) 0.7488(9) 0.045(5) Uiso 1.00 1 d .
C(16) C -0.1979(7) -0.0023(12) 0.7209(6) 0.028(3) Uiso 1.00 1 d .
C(17) C -0.3083(10) 0.2860(18) 0.8844(10) 0.051(6) Uiso 1.00 1 d .
C(18) C -0.2010(13) 0.009(2) 0.9874(12) 0.065(8) Uiso 1.00 1 d .
C(19) C -0.1211(8) 0.2007(14) 0.8771(8) 0.038(5) Uiso 1.00 1 d .
C(20) C -0.3066(11) 0.5523(18) 0.8912(10) 0.053(7) Uiso 1.00 1 d .
C(21) C -0.2899(13) -0.197(2) 0.8527(12) 0.063(8) Uiso 1.00 1 d .
C(22) C -0.193(2) 0.319(3) 1.0052(18) 0.103(16) Uiso 1.00 1 d .
C(23) C -0.0316(12) 0.567(2) 0.8564(11) 0.061(8) Uiso 1.00 1 d .
C(24) C -0.1557(17) 0.781(2) 0.9376(15) 0.085(12) Uiso 1.00 1 d .

loop_
_atom_site_aniso_label
_atom_site_aniso_U_11
_atom_site_aniso_U_22
_atom_site_aniso_U_33
_atom_site_aniso_U_12
_atom_site_aniso_U_13
_atom_site_aniso_U_23
W(1) 0.0150(3) 0.0310(4) 0.0296(4) 0.0016(2) 0.0052(2) 0.0018(3)
W(2) 0.0188(3) 0.0312(4) 0.0270(3) 0.0008(2) 0.0063(2) -0.0050(3)
W(3) 0.0220(3) 0.0376(4) 0.0232(3) -0.0024(3) 0.0048(2) 0.0027(3)
W(4) 0.0183(3) 0.0307(4) 0.0273(3) -0.0051(2) 0.0052(2) -0.0044(3)
W(5) 0.0223(3) 0.0321(4) 0.0362(4) 0.0053(3) 0.0067(3) 0.0093(3)
W(6) 0.0222(3) 0.0288(4) 0.0373(4) -0.0035(3) 0.0079(3) 0.0052(3)
Cr(1) 0.0271(16) 0.049(2) 0.0259(16) -0.0134(15) 0.0036(13) 0.0078(15)
Cr(2) 0.0219(14) 0.0309(16) 0.0243(14) -0.0071(12) 0.0030(11) 0.0018(12)
Cr(3) 0.0245(15) 0.0349(17) 0.0292(16) -0.0092(13) 0.0017(12) 0.0049(13)
Cr(4) 0.0406(19) 0.0342(17) 0.0181(14) -0.0052(14) 0.0058(13) -0.0005(12)
Cr(5) 0.054(2) 0.0273(16) 0.0192(14) -0.0026(15) 0.0093(14) -0.0008(12)
Cr(6) 0.0309(17) 0.0346(18) 0.0240(15) -0.0063(14) 0.0028(12) -0.0029(13)
Si(1) 0.000(3) 0.000(3) 0.000(3) 0.0000 -0.004(3) 0.0000

loop_
_atom_type_symbol
_atom_type_description
_atom_type_scat_dispersion_real
_atom_type_scat_dispersion_imag
_atom_type_scat_source
C C 0.003 0.002
;
International Tables for Crystallography
(1992, Vol. C, Tables 4.2.6.8 and 6.1.1.4)
;
H H 0.000 0.000
;
International Tables for Crystallography
(1992, Vol. C, Table 6.1.1.4)
;
O O 0.011 0.006
;
International Tables for Crystallography
(1992, Vol. C, Tables 4.2.6.8 and 6.1.1.4)
;
Br Br -0.290 2.459
;
International Tables for Crystallography
(1992, Vol. C, Tables 4.2.6.8 and 6.1.1.4)
;
Si Si 0.082 0.070
;
International Tables for Crystallography
(1992, Vol. C, Tables 4.2.6.8 and 6.1.1.4)
;
Cr Cr 0.321 0.624
;
International Tables for Crystallography
(1992, Vol. C, Tables 4.2.6.8 and 6.1.1.4)
;
W W -0.849 6.872
;
International Tables for Crystallography
(1992, Vol. C, Tables 4.2.6.8 and 6.1.1.4)
;

loop_
_geom_angle_atom_site_label_1
_geom_angle_atom_site_label_2
_geom_angle_atom_site_label_3
_geom_angle
_geom_angle_publ_flag
_geom_angle_site_symmetry_1
_geom_angle_site_symmetry_3
O(41) W(1) O(48) 86.4(5) yes . .
O(41) W(1) O(49) 84.7(5) yes . .
O(41) W(1) O(50) 170.8(6) yes . .
O(41) W(1) O(51) 73.6(6) yes . .
O(41) W(1) O(52) 74.5(5) yes . .
O(48) W(1) O(49) 87.0(6) yes . .
O(48) W(1) O(50) 100.9(7) yes . .
O(48) W(1) O(51) 159.9(6) yes . .
O(48) W(1) O(52) 88.1(6) yes . .
O(49) W(1) O(50) 101.2(7) yes . .
O(49) W(1) O(51) 89.9(6) yes . .
O(49) W(1) O(52) 158.9(6) yes . .
O(50) W(1) O(51) 99.1(7) yes . .
O(50) W(1) O(52) 99.9(7) yes . .
O(51) W(1) O(52) 87.7(6) yes . .
O(39) W(2) O(42) 73.4(6) yes . .
O(39) W(2) O(44) 157.8(6) yes . .
O(39) W(2) O(45) 88.3(6) yes . .
O(39) W(2) O(47) 101.3(7) yes . .
O(39) W(2) O(49) 87.2(6) yes . 2_556
O(42) W(2) O(44) 85.1(5) yes . .
O(42) W(2) O(45) 73.4(5) yes . .
O(42) W(2) O(47) 171.4(5) yes . .
O(42) W(2) O(49) 84.7(5) yes . 2_556
O(44) W(2) O(45) 90.8(6) yes . .
O(44) W(2) O(47) 100.7(6) yes . .
O(44) W(2) O(49) 85.4(6) yes . 2_556
O(45) W(2) O(47) 100.0(6) yes . .
O(45) W(2) O(49) 158.1(6) yes . 2_556
O(47) W(2) O(49) 101.9(6) yes . 2_556
O(33) W(3) O(37) 103.0(7) yes . .
O(33) W(3) O(38) 85.8(6) yes . .
O(33) W(3) O(39) 90.3(6) yes . .
O(33) W(3) O(42) 85.4(5) yes . .
O(33) W(3) O(43) 157.7(6) yes . .
O(37) W(3) O(38) 102.1(8) yes . .
O(37) W(3) O(39) 99.5(8) yes . .
O(37) W(3) O(42) 169.5(7) yes . .
O(37) W(3) O(43) 99.2(7) yes . .
O(38) W(3) O(39) 158.3(6) yes . .
O(38) W(3) O(42) 84.5(6) yes . .
O(38) W(3) O(43) 87.3(6) yes . .
O(39) W(3) O(42) 73.9(6) yes . .
O(39) W(3) O(43) 88.3(6) yes . .
O(42) W(3) O(43) 72.8(5) yes . .
O(42) W(4) O(43) 73.7(5) yes . .
O(42) W(4) O(44) 83.9(5) yes . 2_556
O(42) W(4) O(45) 73.4(5) yes . .
O(42) W(4) O(46) 169.8(7) yes . .
O(42) W(4) O(48) 85.3(5) yes . .
O(43) W(4) O(44) 157.2(5) yes . 2_556
O(43) W(4) O(45) 89.6(6) yes . .
O(43) W(4) O(46) 99.0(7) yes . .
O(43) W(4) O(48) 88.7(6) yes . .
O(44) W(4) O(45) 88.3(6) yes 2_556 .
O(44) W(4) O(46) 103.7(7) yes 2_556 .
O(44) W(4) O(48) 85.0(6) yes 2_556 .
O(45) W(4) O(46) 99.8(7) yes . .
O(45) W(4) O(48) 158.2(5) yes . .
O(46) W(4) O(48) 101.9(7) yes . .
O(34) W(5) O(36) 101.4(8) yes . .
O(34) W(5) O(38) 85.3(6) yes . .
O(34) W(5) O(40) 89.1(6) yes . .
O(34) W(5) O(41) 84.9(5) yes . .
O(34) W(5) O(52) 158.3(6) yes . .
O(36) W(5) O(38) 102.5(8) yes . .
O(36) W(5) O(40) 100.1(8) yes . .
O(36) W(5) O(41) 170.3(8) yes . .
O(36) W(5) O(52) 100.3(8) yes . .
O(38) W(5) O(40) 157.3(6) yes . .
O(38) W(5) O(41) 85.2(5) yes . .
O(38) W(5) O(52) 89.4(6) yes . .
O(40) W(5) O(41) 72.4(5) yes . .
O(40) W(5) O(52) 87.8(6) yes . .
O(41) W(5) O(52) 73.6(5) yes . .
O(33) W(6) O(34) 84.8(6) yes . .
O(33) W(6) O(35) 102.2(7) yes . .
O(33) W(6) O(40) 157.4(7) yes . 2_556
O(33) W(6) O(41) 83.4(5) yes . 2_556
O(33) W(6) O(51) 89.0(6) yes . 2_556
O(34) W(6) O(35) 101.6(7) yes . .
O(34) W(6) O(40) 89.8(6) yes . 2_556
O(34) W(6) O(41) 84.8(5) yes . 2_556
O(34) W(6) O(51) 157.7(6) yes . 2_556
O(35) W(6) O(40) 100.3(7) yes . 2_556
O(35) W(6) O(41) 171.8(6) yes . 2_556
O(35) W(6) O(51) 100.6(7) yes . 2_556
O(40) W(6) O(41) 74.3(6) yes 2_556 2_556
O(40) W(6) O(51) 87.8(6) yes 2_556 2_556
O(41) W(6) O(51) 73.3(6) yes 2_556 2_556
Br(8) Br(7) C(18) 57.4(14) yes . .
Br(7) Br(8) Br(12) 104.5(8) yes . .
Br(7) Br(8) C(18) 51.4(12) yes . .
Br(12) Br(8) C(18) 133.0(16) yes . .
Br(11) Br(10) Br(16) 126.9(6) yes . 1_545
Br(11) Br(10) C(21) 45.0(11) yes . .
Br(16) Br(10) C(21) 132.7(12) yes 1_545 .
Br(10) Br(11) C(21) 62.6(14) yes . .
Br(8) Br(12) C(22) 134(2) yes . .
Br(15) Br(14) C(23) 83.3(18) yes . .
Br(14) Br(15) C(23) 60.2(16) yes . .
Br(10) Br(16) Br(17) 147.6(8) yes 1_565 .
Br(10) Br(16) C(24) 94.8(13) yes 1_565 .
Br(17) Br(16) C(24) 53.3(14) yes . .
Br(16) Br(17) C(24) 63.9(17) yes . .
O(1) Cr(1) O(7) 83.9(7) yes . .
O(1) Cr(1) O(9) 81.3(8) yes . .
O(1) Cr(1) O(11) 86.9(7) yes . .
O(1) Cr(1) O(13) 88.1(8) yes . .
O(1) Cr(1) O(19) 173.3(7) yes . .
O(7) Cr(1) O(9) 90.5(7) yes . .
O(7) Cr(1) O(11) 170.8(8) yes . .
O(7) Cr(1) O(13) 91.1(7) yes . .
O(7) Cr(1) O(19) 94.3(6) yes . .
O(9) Cr(1) O(11) 89.6(8) yes . .
O(9) Cr(1) O(13) 169.0(10) yes . .
O(9) Cr(1) O(19) 92.2(8) yes . .
O(11) Cr(1) O(13) 87.0(8) yes . .
O(11) Cr(1) O(19) 94.9(7) yes . .
O(13) Cr(1) O(19) 98.4(8) yes . .
O(2) Cr(2) O(8) 87.6(6) yes . .
O(2) Cr(2) O(14) 83.7(7) yes . .
O(2) Cr(2) O(15) 84.6(6) yes . .
O(2) Cr(2) O(17) 84.3(6) yes . .
O(2) Cr(2) O(19) 177.8(6) yes . .
O(8) Cr(2) O(14) 91.1(7) yes . .
O(8) Cr(2) O(15) 172.2(7) yes . .
O(8) Cr(2) O(17) 85.3(7) yes . .
O(8) Cr(2) O(19) 94.3(6) yes . .
O(14) Cr(2) O(15) 87.3(7) yes . .
O(14) Cr(2) O(17) 167.6(7) yes . .
O(14) Cr(2) O(19) 97.4(7) yes . .
O(15) Cr(2) O(17) 94.7(7) yes . .
O(15) Cr(2) O(19) 93.5(6) yes . .
O(17) Cr(2) O(19) 94.6(7) yes . .
O(3) Cr(3) O(10) 85.5(7) yes . .
O(3) Cr(3) O(12) 86.7(8) yes . .
O(3) Cr(3) O(16) 85.1(7) yes . .
O(3) Cr(3) O(18) 82.6(7) yes . .
O(3) Cr(3) O(19) 178.6(7) yes . .
O(10) Cr(3) O(12) 91.2(8) yes . .
O(10) Cr(3) O(16) 170.5(7) yes . .
O(10) Cr(3) O(18) 87.9(7) yes . .
O(10) Cr(3) O(19) 95.8(7) yes . .
O(12) Cr(3) O(16) 86.8(8) yes . .
O(12) Cr(3) O(18) 169.3(8) yes . .
O(12) Cr(3) O(19) 94.0(7) yes . .
O(16) Cr(3) O(18) 92.3(7) yes . .
O(16) Cr(3) O(19) 93.7(7) yes . .
O(18) Cr(3) O(19) 96.7(6) yes . .
O(4) Cr(4) O(20) 84.0(9) yes . .
O(4) Cr(4) O(22) 87.6(8) yes . .
O(4) Cr(4) O(24) 84.2(8) yes . .
O(4) Cr(4) O(30) 83.9(8) yes . .
O(4) Cr(4) O(32) 177.3(7) yes . .
O(20) Cr(4) O(22) 88.1(9) yes . .
O(20) Cr(4) O(24) 168.2(10) yes . .
O(20) Cr(4) O(30) 90.8(8) yes . .
O(20) Cr(4) O(32) 95.3(9) yes . .
O(22) Cr(4) O(24) 92.2(8) yes . .
O(22) Cr(4) O(30) 171.5(9) yes . .
O(22) Cr(4) O(32) 95.0(7) yes . .
O(24) Cr(4) O(30) 87.2(7) yes . .
O(24) Cr(4) O(32) 96.5(8) yes . .
O(30) Cr(4) O(32) 93.6(7) yes . .
O(5) Cr(5) O(23) 84.5(8) yes . .
O(5) Cr(5) O(25) 84.0(8) yes . .
O(5) Cr(5) O(26) 88.0(8) yes . .
O(5) Cr(5) O(28) 84.4(8) yes . .
O(5) Cr(5) O(32) 178.3(8) yes . .
O(23) Cr(5) O(25) 94.1(8) yes . .
O(23) Cr(5) O(26) 172.2(8) yes . .
O(23) Cr(5) O(28) 88.1(8) yes . .
O(23) Cr(5) O(32) 94.1(7) yes . .
O(25) Cr(5) O(26) 87.3(8) yes . .
O(25) Cr(5) O(28) 167.9(8) yes . .
O(25) Cr(5) O(32) 95.2(7) yes . .
O(26) Cr(5) O(28) 88.9(8) yes . .
O(26) Cr(5) O(32) 93.5(7) yes . .
O(28) Cr(5) O(32) 96.4(7) yes . .
O(6) Cr(6) O(21) 86.3(8) yes . .
O(6) Cr(6) O(27) 85.0(8) yes . .
O(6) Cr(6) O(29) 83.8(6) yes . .
O(6) Cr(6) O(31) 86.5(7) yes . .
O(6) Cr(6) O(32) 177.9(7) yes . .
O(21) Cr(6) O(27) 170.3(7) yes . .
O(21) Cr(6) O(29) 88.4(7) yes . .
O(21) Cr(6) O(31) 88.9(8) yes . .
O(21) Cr(6) O(32) 95.1(7) yes . .
O(27) Cr(6) O(29) 94.8(7) yes . .
O(27) Cr(6) O(31) 86.4(7) yes . .
O(27) Cr(6) O(32) 93.7(7) yes . .
O(29) Cr(6) O(31) 170.1(7) yes . .
O(29) Cr(6) O(32) 94.6(6) yes . .
O(31) Cr(6) O(32) 95.2(7) yes . .
O(41) Si(1) O(41) 110.1(8) yes . 2_556
O(41) Si(1) O(42) 110.2(6) yes . .
O(41) Si(1) O(42) 108.8(7) yes . 2_556
O(41) Si(1) O(42) 108.8(7) yes 2_556 .
O(41) Si(1) O(42) 110.2(6) yes 2_556 2_556
O(42) Si(1) O(42) 108.8(8) yes . 2_556
Cr(1) O(7) C(1) 135.1(15) yes . .
Cr(2) O(8) C(1) 129.6(15) yes . .
Cr(1) O(9) C(2) 134(2) yes . .
Cr(3) O(10) C(2) 126.6(18) yes . .
Cr(1) O(11) C(3) 133(2) yes . .
Cr(3) O(12) C(3) 134.1(17) yes . .
Cr(1) O(13) C(4) 128.7(19) yes . .
Cr(2) O(14) C(4) 130.7(17) yes . .
Cr(2) O(15) C(6) 128.6(15) yes . .
Cr(3) O(16) C(6) 132.4(15) yes . .
Cr(2) O(17) C(5) 135.0(16) yes . .
Cr(3) O(18) C(5) 130.8(16) yes . .
Cr(1) O(19) Cr(2) 118.1(7) yes . .
Cr(1) O(19) Cr(3) 122.5(8) yes . .
Cr(2) O(19) Cr(3) 119.4(8) yes . .
Cr(4) O(20) C(8) 132(2) yes . .
Cr(6) O(21) C(8) 133(2) yes . .
Cr(4) O(22) C(9) 130.4(19) yes . .
Cr(5) O(23) C(9) 134.0(15) yes . .
Cr(4) O(24) C(10) 130.3(19) yes . .
Cr(5) O(25) C(10) 133(2) yes . .
Cr(5) O(26) C(11) 133(2) yes . .
Cr(6) O(27) C(11) 130.9(18) yes . .
Cr(5) O(28) C(12) 132.8(15) yes . .
Cr(6) O(29) C(12) 133.2(15) yes . .
Cr(4) O(30) C(7) 132.1(18) yes . .
Cr(6) O(31) C(7) 133.1(17) yes . .
Cr(4) O(32) Cr(5) 119.6(7) yes . .
Cr(4) O(32) Cr(6) 120.2(7) yes . .
Cr(5) O(32) Cr(6) 120.2(8) yes . .
W(3) O(33) W(6) 152.4(9) yes . .
W(5) O(34) W(6) 152.5(8) yes . .
W(3) O(38) W(5) 151.4(8) yes . .
W(2) O(39) W(3) 120.8(8) yes . .
W(5) O(40) W(6) 122.1(8) yes . 2_556
W(1) O(41) W(5) 91.3(4) yes . .
W(1) O(41) W(6) 92.2(5) yes . 2_556
W(1) O(41) Si(1) 124.4(7) yes . .
W(5) O(41) W(6) 91.2(4) yes . 2_556
W(5) O(41) Si(1) 122.2(7) yes . .
W(6) O(41) Si(1) 125.7(6) yes 2_556 .
W(2) O(42) W(3) 91.9(5) yes . .
W(2) O(42) W(4) 91.4(5) yes . .
W(2) O(42) Si(1) 123.7(6) yes . .
W(3) O(42) W(4) 91.7(4) yes . .
W(3) O(42) Si(1) 123.5(7) yes . .
W(4) O(42) Si(1) 125.0(8) yes . .
W(3) O(43) W(4) 121.7(7) yes . .
W(2) O(44) W(4) 153.9(8) yes . 2_556
W(2) O(45) W(4) 121.7(7) yes . .
W(1) O(48) W(4) 150.0(7) yes . .
W(1) O(49) W(2) 150.0(9) yes . 2_556
W(1) O(51) W(6) 120.9(9) yes . 2_556
W(1) O(52) W(5) 120.6(7) yes . .
O(7) C(1) O(8) 125(2) yes . .
O(7) C(1) C(15) 118(2) yes . .
O(8) C(1) C(15) 116(2) yes . .
O(9) C(2) O(10) 130(2) yes . .
O(9) C(2) C(21) 110(2) yes . .
O(10) C(2) C(21) 120(2) yes . .
O(11) C(3) O(12) 125(2) yes . .
O(11) C(3) C(18) 116(2) yes . .
O(12) C(3) C(18) 119(2) yes . .
O(13) C(4) O(14) 130(2) yes . .
O(13) C(4) C(17) 118(2) yes . .
O(14) C(4) C(17) 112(2) yes . .
O(17) C(5) O(18) 126(2) yes . .
O(17) C(5) C(16) 111.9(19) yes . .
O(18) C(5) C(16) 122(2) yes . .
O(15) C(6) O(16) 129(2) yes . .
O(15) C(6) C(19) 113.8(19) yes . .
O(16) C(6) C(19) 116.9(18) yes . .
O(30) C(7) O(31) 126(2) yes . .
O(30) C(7) C(14) 121(2) yes . .
O(31) C(7) C(14) 113(2) yes . .
O(20) C(8) O(21) 127(3) yes . .
O(20) C(8) C(22) 103(3) yes . .
O(21) C(8) C(22) 129(3) yes . .
O(22) C(9) O(23) 126(2) yes . .
O(22) C(9) C(20) 119(2) yes . .
O(23) C(9) C(20) 115(2) yes . .
O(24) C(10) O(25) 127(2) yes . .
O(24) C(10) C(24) 115(3) yes . .
O(25) C(10) C(24) 118(3) yes . .
O(26) C(11) O(27) 129(2) yes . .
O(26) C(11) C(23) 117(2) yes . .
O(27) C(11) C(23) 114(2) yes . .
O(28) C(12) O(29) 125(2) yes . .
O(28) C(12) C(13) 117.9(18) yes . .
O(29) C(12) C(13) 116.9(19) yes . .
Br(1) C(13) C(12) 112.5(15) yes . .
Br(2) C(14) C(7) 113(2) yes . .
Br(3) C(15) C(1) 114(2) yes . .
Br(4) C(16) C(5) 112.9(14) yes . .
Br(5) C(17) C(4) 108(2) yes . .
Br(7) C(18) Br(8) 71.3(14) yes . .
Br(7) C(18) C(3) 118(2) yes . .
Br(8) C(18) C(3) 110(2) yes . .
Br(6) C(19) C(6) 111.6(16) yes . .
Br(9) C(20) C(9) 113(2) yes . .
Br(10) C(21) Br(11) 72.4(14) yes . .
Br(10) C(21) C(2) 99(2) yes . .
Br(11) C(21) C(2) 116(2) yes . .
Br(12) C(22) C(8) 110(3) yes . .
Br(14) C(23) Br(15) 36.4(11) yes . .
Br(14) C(23) C(11) 116(2) yes . .
Br(15) C(23) C(11) 101(2) yes . .
Br(16) C(24) Br(17) 62.7(18) yes . .
Br(16) C(24) C(10) 105(3) yes . .
Br(17) C(24) C(10) 121(3) yes . .

loop_
_geom_bond_atom_site_label_1
_geom_bond_atom_site_label_2
_geom_bond_distance
_geom_bond_publ_flag
_geom_bond_site_symmetry_2
W(1) O(41) 2.320(13) yes .
W(1) O(48) 1.904(15) yes .
W(1) O(49) 1.910(13) yes .
W(1) O(50) 1.700(17) yes .
W(1) O(51) 1.928(15) yes .
W(1) O(52) 1.947(14) yes .
W(2) O(39) 1.962(15) yes .
W(2) O(42) 2.340(14) yes .
W(2) O(44) 1.885(14) yes .
W(2) O(45) 1.908(14) yes .
W(2) O(47) 1.732(17) yes .
W(2) O(49) 1.917(13) yes 2_556
W(3) O(33) 1.904(14) yes .
W(3) O(37) 1.713(19) yes .
W(3) O(38) 1.876(16) yes .
W(3) O(39) 1.916(15) yes .
W(3) O(42) 2.351(14) yes .
W(3) O(43) 1.938(15) yes .
W(4) O(42) 2.332(13) yes .
W(4) O(43) 1.910(15) yes .
W(4) O(44) 1.903(14) yes 2_556
W(4) O(45) 1.922(15) yes .
W(4) O(46) 1.693(16) yes .
W(4) O(48) 1.922(15) yes .
W(5) O(34) 1.919(14) yes .
W(5) O(36) 1.710(19) yes .
W(5) O(38) 1.935(16) yes .
W(5) O(40) 1.948(16) yes .
W(5) O(41) 2.375(13) yes .
W(5) O(52) 1.918(15) yes .
W(6) O(33) 1.910(14) yes .
W(6) O(34) 1.891(14) yes .
W(6) O(35) 1.706(19) yes .
W(6) O(40) 1.898(16) yes 2_556
W(6) O(41) 2.333(14) yes 2_556
W(6) O(51) 1.927(15) yes 2_556
Br(1) C(13) 1.94(2) yes .
Br(2) C(14) 1.87(4) yes .
Br(3) C(15) 1.90(3) yes .
Br(4) C(16) 1.94(2) yes .
Br(5) C(17) 1.94(3) yes .
Br(6) C(19) 1.95(2) yes .
Br(7) Br(8) 2.129(19) yes .
Br(7) C(18) 1.76(3) yes .
Br(8) Br(12) 2.27(2) yes .
Br(8) C(18) 1.89(4) yes .
Br(9) C(20) 1.87(3) yes .
Br(10) Br(11) 2.203(13) yes .
Br(10) Br(16) 2.234(13) yes 1_545
Br(10) C(21) 2.05(3) yes .
Br(11) C(21) 1.64(4) yes .
Br(12) C(22) 1.80(6) yes .
Br(14) Br(15) 1.22(2) yes .
Br(14) C(23) 1.79(4) yes .
Br(15) C(23) 2.04(4) yes .
Br(16) Br(17) 2.08(2) yes .
Br(16) C(24) 2.10(5) yes .
Br(17) C(24) 1.87(5) yes .
Cr(1) O(1) 2.09(2) yes .
Cr(1) O(7) 1.977(15) yes .
Cr(1) O(9) 1.99(2) yes .
Cr(1) O(11) 1.945(18) yes .
Cr(1) O(13) 1.96(2) yes .
Cr(1) O(19) 1.871(16) yes .
Cr(2) O(2) 2.024(15) yes .
Cr(2) O(8) 1.982(16) yes .
Cr(2) O(14) 1.98(2) yes .
Cr(2) O(15) 1.972(17) yes .
Cr(2) O(17) 1.965(18) yes .
Cr(2) O(19) 1.940(15) yes .
Cr(3) O(3) 2.058(18) yes .
Cr(3) O(10) 2.00(2) yes .
Cr(3) O(12) 1.97(2) yes .
Cr(3) O(16) 1.956(18) yes .
Cr(3) O(18) 1.976(17) yes .
Cr(3) O(19) 1.890(15) yes .
Cr(4) O(4) 2.05(2) yes .
Cr(4) O(20) 1.94(2) yes .
Cr(4) O(22) 1.990(19) yes .
Cr(4) O(24) 1.97(2) yes .
Cr(4) O(30) 1.965(17) yes .
Cr(4) O(32) 1.914(16) yes .
Cr(5) O(5) 2.05(2) yes .
Cr(5) O(23) 1.960(19) yes .
Cr(5) O(25) 1.959(19) yes .
Cr(5) O(26) 2.01(2) yes .
Cr(5) O(28) 1.941(19) yes .
Cr(5) O(32) 1.890(14) yes .
Cr(6) O(6) 2.05(2) yes .
Cr(6) O(21) 1.99(2) yes .
Cr(6) O(27) 1.98(2) yes .
Cr(6) O(29) 1.968(14) yes .
Cr(6) O(31) 1.956(17) yes .
Cr(6) O(32) 1.902(15) yes .
Si(1) O(41) 1.635(14) yes .
Si(1) O(41) 1.635(14) yes 2_556
Si(1) O(42) 1.639(15) yes .
Si(1) O(42) 1.639(15) yes 2_556
O(7) C(1) 1.25(2) yes .
O(8) C(1) 1.26(3) yes .
O(9) C(2) 1.22(3) yes .
O(10) C(2) 1.24(3) yes .
O(11) C(3) 1.27(3) yes .
O(12) C(3) 1.23(3) yes .
O(13) C(4) 1.24(3) yes .
O(14) C(4) 1.24(3) yes .
O(15) C(6) 1.25(2) yes .
O(16) C(6) 1.23(2) yes .
O(17) C(5) 1.24(2) yes .
O(18) C(5) 1.26(2) yes .
O(20) C(8) 1.34(4) yes .
O(21) C(8) 1.13(4) yes .
O(22) C(9) 1.26(3) yes .
O(23) C(9) 1.26(3) yes .
O(24) C(10) 1.30(4) yes .
O(25) C(10) 1.22(3) yes .
O(26) C(11) 1.20(3) yes .
O(27) C(11) 1.22(3) yes .
O(28) C(12) 1.28(2) yes .
O(29) C(12) 1.23(2) yes .
O(30) C(7) 1.25(3) yes .
O(31) C(7) 1.25(3) yes .
C(1) C(15) 1.48(3) yes .
C(2) C(21) 1.56(4) yes .
C(3) C(18) 1.54(4) yes .
C(4) C(17) 1.57(4) yes .
C(5) C(16) 1.52(3) yes .
C(6) C(19) 1.54(3) yes .
C(7) C(14) 1.52(4) yes .
C(8) C(22) 1.65(7) yes .
C(9) C(20) 1.51(4) yes .
C(10) C(24) 1.49(5) yes .
C(11) C(23) 1.55(5) yes .
C(12) C(13) 1.51(3) yes .

loop_
_geom_contact_atom_site_label_1
_geom_contact_atom_site_label_2
_geom_contact_distance
_geom_contact_site_symmetry_2
Br(1) O(10) 3.543(18) 6_456
Br(1) O(50) 3.478(16) 2_556
Br(1) C(1) 3.56(2) 6_456
Br(1) C(2) 3.45(2) 6_456
Br(1) C(5) 3.49(2) 6_456
Br(2) O(27) 3.435(18) 3_567
Br(2) O(39) 3.494(15) 3_567
Br(2) O(43) 3.029(16) 3_567
Br(2) O(45) 3.167(15) 3_567
Br(2) O(46) 3.43(2) 3_567
Br(3) Br(3) 3.483(6) 2_456
Br(5) Br(8) 3.591(19) 7_457
Br(6) O(37) 3.41(2) .
Br(8) Br(5) 3.591(19) 7_457
Br(8) C(22) 3.38(6) 7_457
Br(9) Br(17) 3.20(2) 7_467
Br(11) O(50) 3.107(16) 5_445
Br(16) O(4) 3.59(2) 7_467
Br(17) Br(9) 3.20(2) 7_467
O(1) O(4) 3.08(2) 7_457
O(1) O(46) 2.86(2) 5_445
O(2) O(5) 3.23(2) 6_446
O(2) O(50) 2.71(2) 2_556
O(3) O(35) 2.86(2) .
O(4) Br(16) 3.59(2) 7_467
O(4) O(1) 3.08(2) 7_457
O(4) O(11) 3.10(3) 7_457
O(4) C(3) 3.58(3) 7_457
O(4) C(18) 3.55(4) 7_457
O(5) O(2) 3.23(2) 6_456
O(5) O(8) 2.90(2) 6_456
O(5) O(17) 3.24(2) 6_456
O(6) O(39) 2.95(2) .
O(7) O(46) 3.14(2) 5_445
O(8) O(5) 2.90(2) 6_446
O(9) O(46) 3.01(2) 5_445
O(10) Br(1) 3.543(18) 6_446
O(11) O(4) 3.10(3) 7_457
O(11) O(20) 3.59(3) 7_457
O(15) O(50) 3.40(2) 2_556
O(15) O(51) 3.44(2) 2_556
O(16) O(35) 3.35(2) .
O(16) O(51) 3.29(2) 2_556
O(17) O(5) 3.24(2) 6_446
O(17) O(50) 3.11(2) 2_556
O(17) O(51) 3.47(2) 2_556
O(18) O(35) 3.55(2) .
O(18) O(51) 3.51(2) 2_556
O(20) O(11) 3.59(3) 7_457
O(22) C(18) 3.41(4) 7_457
O(23) C(16) 3.55(2) 6_456
O(26) O(47) 3.36(2) .
O(26) C(15) 3.51(3) 6_456
O(27) Br(2) 3.435(18) 3_567
O(27) O(47) 2.93(2) .
O(27) C(14) 3.28(4) 3_567
O(28) O(47) 3.40(2) .
O(29) O(47) 2.92(2) .
O(31) C(14) 3.30(5) 3_567
O(33) C(19) 3.43(3) .
O(35) O(3) 2.86(2) .
O(35) O(16) 3.35(2) .
O(35) O(18) 3.55(2) .
O(36) C(20) 3.27(3) 5_545
O(37) Br(6) 3.41(2) .
O(39) Br(2) 3.494(15) 3_567
O(39) O(6) 2.95(2) .
O(39) C(19) 3.34(3) .
O(43) Br(2) 3.029(16) 3_567
O(45) Br(2) 3.167(15) 3_567
O(46) Br(2) 3.43(2) 3_567
O(46) O(1) 2.86(2) 5_555
O(46) O(7) 3.14(2) 5_555
O(46) O(9) 3.01(2) 5_555
O(47) O(26) 3.36(2) .
O(47) O(27) 2.93(2) .
O(47) O(28) 3.40(2) .
O(47) O(29) 2.92(2) .
O(47) C(11) 2.88(3) .
O(47) C(12) 2.85(2) .
O(47) C(13) 3.20(2) .
O(47) C(15) 3.39(3) 6_456
O(47) C(23) 3.22(3) .
O(48) C(21) 3.39(3) 5_555
O(49) C(13) 3.49(2) 2_556
O(49) C(19) 3.59(3) 2_556
O(50) Br(1) 3.478(16) 2_556
O(50) Br(11) 3.107(16) 5_555
O(50) O(2) 2.71(2) 2_556
O(50) O(15) 3.40(2) 2_556
O(50) O(17) 3.11(2) 2_556
O(50) C(13) 3.48(2) 2_556
O(50) C(21) 3.23(4) 5_555
O(51) O(15) 3.44(2) 2_556
O(51) O(16) 3.29(2) 2_556
O(51) O(17) 3.47(2) 2_556
O(51) O(18) 3.51(2) 2_556
O(51) C(5) 3.28(2) 2_556
O(51) C(6) 3.15(2) 2_556
O(51) C(16) 3.57(2) 2_556
O(51) C(19) 3.54(3) 2_556
O(52) C(16) 3.33(2) 2_556
O(52) C(20) 3.40(3) 5_545
C(1) Br(1) 3.56(2) 6_446
C(2) Br(1) 3.45(2) 6_446
C(3) O(4) 3.58(3) 7_457
C(5) Br(1) 3.49(2) 6_446
C(5) O(51) 3.28(2) 2_556
C(6) O(51) 3.15(2) 2_556
C(11) O(47) 2.88(3) .
C(12) O(47) 2.85(2) .
C(13) O(47) 3.20(2) .
C(13) O(49) 3.49(2) 2_556
C(13) O(50) 3.48(2) 2_556
C(14) O(27) 3.28(4) 3_567
C(14) O(31) 3.30(5) 3_567
C(14) C(14) 3.60(7) 3_567
C(15) O(26) 3.51(3) 6_446
C(15) O(47) 3.39(3) 6_446
C(16) O(23) 3.55(2) 6_446
C(16) O(51) 3.57(2) 2_556
C(16) O(52) 3.33(2) 2_556
C(18) O(4) 3.55(4) 7_457
C(18) O(22) 3.41(4) 7_457
C(19) O(33) 3.43(3) .
C(19) O(39) 3.34(3) .
C(19) O(49) 3.59(3) 2_556
C(19) O(51) 3.54(3) 2_556
C(20) O(36) 3.27(3) 5_455
C(20) O(52) 3.40(3) 5_455
C(21) O(48) 3.39(3) 5_445
C(21) O(50) 3.23(4) 5_445
C(22) Br(8) 3.38(6) 7_457
C(23) O(47) 3.22(3) .

loop_
_geom_torsion_atom_site_label_1
_geom_torsion_atom_site_label_2
_geom_torsion_atom_site_label_3
_geom_torsion_atom_site_label_4
_geom_torsion
_geom_torsion_site_symmetry_1
_geom_torsion_site_symmetry_3
_geom_torsion_site_symmetry_4
O(41) W(1) O(48) W(4) -55.4(17) . . .
O(48) W(1) O(41) W(5) -89.3(5) . . .
O(48) W(1) O(41) Si(1) 42.2(9) . . .
O(48) W(1) O(41) W(6) 179.5(5) . . 2_556
O(41) W(1) O(49) W(2) 58.9(15) . . 2_556
O(49) W(1) O(41) W(5) -176.6(5) . . .
O(49) W(1) O(41) Si(1) -45.1(9) . . .
O(49) W(1) O(41) W(6) 92.2(5) . . 2_556
O(50) W(1) O(41) W(5) 53(4) . . .
O(50) W(1) O(41) Si(1) -175(3) . . .
O(50) W(1) O(41) W(6) -38(4) . . 2_556
O(41) W(1) O(51) W(6) -0.9(7) . . 2_556
O(51) W(1) O(41) W(5) 91.9(6) . . .
O(51) W(1) O(41) Si(1) -136.6(10) . . .
O(51) W(1) O(41) W(6) 0.7(5) . . 2_556
O(41) W(1) O(52) W(5) 0.3(7) . . .
O(52) W(1) O(41) W(5) -0.2(5) . . .
O(52) W(1) O(41) Si(1) 131.2(10) . . .
O(52) W(1) O(41) W(6) -91.5(5) . . 2_556
O(48) W(1) O(49) W(2) -27.7(15) . . 2_556
O(49) W(1) O(48) W(4) 29.5(17) . . .
O(50) W(1) O(48) W(4) 130.3(17) . . .
O(48) W(1) O(51) W(6) -4(2) . . 2_556
O(51) W(1) O(48) W(4) -52(3) . . .
O(48) W(1) O(52) W(5) 87.1(9) . . .
O(52) W(1) O(48) W(4) -129.9(18) . . .
O(50) W(1) O(49) W(2) -128.2(15) . . 2_556
O(49) W(1) O(51) W(6) -85.4(9) . . 2_556
O(51) W(1) O(49) W(2) 132.5(16) . . 2_556
O(49) W(1) O(52) W(5) 10(2) . . .
O(52) W(1) O(49) W(2) 49(2) . . 2_556
O(50) W(1) O(51) W(6) 173.2(9) . . 2_556
O(50) W(1) O(52) W(5) -172.2(9) . . .
O(51) W(1) O(52) W(5) -73.3(9) . . .
O(52) W(1) O(51) W(6) 73.6(9) . . 2_556
O(39) W(2) O(42) W(3) -0.3(4) . . .
O(39) W(2) O(42) W(4) -92.1(5) . . .
O(39) W(2) O(42) Si(1) 133.0(10) . . .
O(42) W(2) O(39) W(3) 0.4(6) . . .
O(39) W(2) O(44) W(4) 42(2) . . 2_556
O(44) W(2) O(39) W(3) 15(2) . . .
O(39) W(2) O(45) W(4) 71.6(9) . . .
O(45) W(2) O(39) W(3) -72.8(9) . . .
O(47) W(2) O(39) W(3) -172.7(8) . . .
O(39) W(2) O(49) W(1) -132.4(16) . 2_556 2_556
O(49) W(2) O(39) W(3) 85.7(9) 2_556 . .
O(42) W(2) O(44) W(4) 55.7(18) . . 2_556
O(44) W(2) O(42) W(3) -174.8(5) . . .
O(44) W(2) O(42) W(4) 93.4(5) . . .
O(44) W(2) O(42) Si(1) -41.5(10) . . .
O(42) W(2) O(45) W(4) -1.6(7) . . .
O(45) W(2) O(42) W(3) 92.9(5) . . .
O(45) W(2) O(42) W(4) 1.1(5) . . .
O(45) W(2) O(42) Si(1) -133.8(11) . . .
O(47) W(2) O(42) W(3) 52(4) . . .
O(47) W(2) O(42) W(4) -39(4) . . .
O(47) W(2) O(42) Si(1) -174(4) . . .
O(42) W(2) O(49) W(1) -58.8(15) . 2_556 2_556
O(49) W(2) O(42) W(3) -88.9(5) 2_556 . .
O(49) W(2) O(42) W(4) 179.3(5) 2_556 . .
O(49) W(2) O(42) Si(1) 44.3(9) 2_556 . .
O(44) W(2) O(45) W(4) -86.3(9) . . .
O(45) W(2) O(44) W(4) 129.1(19) . . 2_556
O(47) W(2) O(44) W(4) -130.6(19) . . 2_556
O(44) W(2) O(49) W(1) 26.7(15) . 2_556 2_556
O(49) W(2) O(44) W(4) -29.3(19) 2_556 . 2_556
O(47) W(2) O(45) W(4) 172.8(9) . . .
O(45) W(2) O(49) W(1) -54(2) . 2_556 2_556
O(49) W(2) O(45) W(4) -7(2) 2_556 . .
O(47) W(2) O(49) W(1) 126.6(15) . 2_556 2_556
O(37) W(3) O(33) W(6) -129.3(18) . . .
O(33) W(3) O(38) W(5) 26.5(19) . . .
O(38) W(3) O(33) W(6) -27.8(17) . . .
O(33) W(3) O(39) W(2) -85.5(9) . . .
O(39) W(3) O(33) W(6) 130.9(17) . . .
O(33) W(3) O(42) W(2) 91.9(5) . . .
O(33) W(3) O(42) W(4) -176.6(6) . . .
O(33) W(3) O(42) Si(1) -41.5(9) . . .
O(42) W(3) O(33) W(6) 57.0(17) . . .
O(33) W(3) O(43) W(4) 15(2) . . .
O(43) W(3) O(33) W(6) 45(2) . . .
O(37) W(3) O(38) W(5) 128.9(19) . . .
O(37) W(3) O(39) W(2) 171.2(9) . . .
O(37) W(3) O(42) W(2) -52(4) . . .
O(37) W(3) O(42) W(4) 39(4) . . .
O(37) W(3) O(42) Si(1) 175(3) . . .
O(37) W(3) O(43) W(4) -171.0(10) . . .
O(38) W(3) O(39) W(2) -6(2) . . .
O(39) W(3) O(38) W(5) -54(3) . . .
O(38) W(3) O(42) W(2) 178.2(6) . . .
O(38) W(3) O(42) W(4) -90.3(6) . . .
O(38) W(3) O(42) Si(1) 44.7(9) . . .
O(42) W(3) O(38) W(5) -59.3(19) . . .
O(38) W(3) O(43) W(4) 87.2(9) . . .
O(43) W(3) O(38) W(5) -132(2) . . .
O(39) W(3) O(42) W(2) 0.3(4) . . .
O(39) W(3) O(42) W(4) 91.8(6) . . .
O(39) W(3) O(42) Si(1) -133.1(10) . . .
O(42) W(3) O(39) W(2) -0.4(5) . . .
O(39) W(3) O(43) W(4) -71.6(9) . . .
O(43) W(3) O(39) W(2) 72.2(9) . . .
O(42) W(3) O(43) W(4) 2.1(7) . . .
O(43) W(3) O(42) W(2) -93.0(6) . . .
O(43) W(3) O(42) W(4) -1.5(5) . . .
O(43) W(3) O(42) Si(1) 133.6(10) . . .
O(42) W(4) O(43) W(3) -2.1(7) . . .
O(43) W(4) O(42) W(2) 93.4(6) . . .
O(43) W(4) O(42) W(3) 1.5(5) . . .
O(43) W(4) O(42) Si(1) -132.5(10) . . .
O(42) W(4) O(44) W(2) -55.9(19) . 2_556 2_556
O(44) W(4) O(42) W(2) -91.1(5) 2_556 . .
O(44) W(4) O(42) W(3) 176.9(6) 2_556 . .
O(44) W(4) O(42) Si(1) 42.9(9) 2_556 . .
O(42) W(4) O(45) W(2) 1.6(7) . . .
O(45) W(4) O(42) W(2) -1.1(5) . . .
O(45) W(4) O(42) W(3) -93.1(6) . . .
O(45) W(4) O(42) Si(1) 132.9(10) . . .
O(46) W(4) O(42) W(2) 48(3) . . .
O(46) W(4) O(42) W(3) -44(3) . . .
O(46) W(4) O(42) Si(1) -178(2) . . .
O(42) W(4) O(48) W(1) 55.3(17) . . .
O(48) W(4) O(42) W(2) -176.5(6) . . .
O(48) W(4) O(42) W(3) 91.5(5) . . .
O(48) W(4) O(42) Si(1) -42.5(9) . . .
O(43) W(4) O(44) W(2) -45(3) . 2_556 2_556
O(44) W(4) O(43) W(3) -14(2) 2_556 . .
O(43) W(4) O(45) W(2) -71.5(9) . . .
O(45) W(4) O(43) W(3) 70.7(9) . . .
O(46) W(4) O(43) W(3) 170.5(9) . . .
O(43) W(4) O(48) W(1) 129.0(18) . . .
O(48) W(4) O(43) W(3) -87.6(9) . . .
O(44) W(4) O(45) W(2) 85.8(9) 2_556 . .
O(45) W(4) O(44) W(2) -129.4(19) . 2_556 2_556
O(46) W(4) O(44) W(2) 131.0(19) . 2_556 2_556
O(44) W(4) O(48) W(1) -29.1(17) 2_556 . .
O(48) W(4) O(44) W(2) 29.9(19) . 2_556 2_556
O(46) W(4) O(45) W(2) -170.6(9) . . .
O(45) W(4) O(48) W(1) 43(3) . . .
O(48) W(4) O(45) W(2) 14(2) . . .
O(46) W(4) O(48) W(1) -132.1(17) . . .
O(36) W(5) O(34) W(6) 129.9(19) . . .
O(34) W(5) O(38) W(3) -26.5(19) . . .
O(38) W(5) O(34) W(6) 28.1(18) . . .
O(34) W(5) O(40) W(6) 85.6(9) . . 2_556
O(40) W(5) O(34) W(6) -130.0(19) . . .
O(34) W(5) O(41) W(1) 176.6(6) . . .
O(34) W(5) O(41) Si(1) 43.7(8) . . .
O(34) W(5) O(41) W(6) -91.1(5) . . 2_556
O(41) W(5) O(34) W(6) -57.5(18) . . .
O(34) W(5) O(52) W(1) -10(2) . . .
O(52) W(5) O(34) W(6) -48(3) . . .
O(36) W(5) O(38) W(3) -127(2) . . .
O(36) W(5) O(40) W(6) -172.9(10) . . 2_556
O(36) W(5) O(41) W(1) -52(4) . . .
O(36) W(5) O(41) Si(1) 175(3) . . .
O(36) W(5) O(41) W(6) 40(4) . . 2_556
O(36) W(5) O(52) W(1) 171.9(10) . . .
O(38) W(5) O(40) W(6) 10(2) . . 2_556
O(40) W(5) O(38) W(3) 50(3) . . .
O(38) W(5) O(41) W(1) 91.0(5) . . .
O(38) W(5) O(41) Si(1) -42.0(8) . . .
O(38) W(5) O(41) W(6) -176.8(6) . . 2_556
O(41) W(5) O(38) W(3) 58.8(19) . . .
O(38) W(5) O(52) W(1) -85.5(9) . . .
O(52) W(5) O(38) W(3) 132(2) . . .
O(40) W(5) O(41) W(1) -92.7(6) . . .
O(40) W(5) O(41) Si(1) 134.3(9) . . .
O(40) W(5) O(41) W(6) -0.4(5) . . 2_556
O(41) W(5) O(40) W(6) 0.6(7) . . 2_556
O(40) W(5) O(52) W(1) 72.0(9) . . .
O(52) W(5) O(40) W(6) -72.9(9) . . 2_556
O(41) W(5) O(52) W(1) -0.3(7) . . .
O(52) W(5) O(41) W(1) 0.2(5) . . .
O(52) W(5) O(41) Si(1) -132.8(9) . . .
O(52) W(5) O(41) W(6) 92.5(6) . . 2_556
O(33) W(6) O(34) W(5) -28.2(18) . . .
O(34) W(6) O(33) W(3) 27.9(17) . . .
O(35) W(6) O(33) W(3) 128.6(17) . . .
O(33) W(6) O(40) W(5) -10(2) . 2_556 2_556
O(40) W(6) O(33) W(3) -49(2) 2_556 . .
O(33) W(6) O(41) W(1) -91.6(5) . 2_556 2_556
O(33) W(6) O(41) W(5) 177.0(5) . 2_556 2_556
O(33) W(6) O(41) Si(1) 44.7(10) . 2_556 .
O(41) W(6) O(33) W(3) -57.5(17) 2_556 . .
O(33) W(6) O(51) W(1) 84.4(9) . 2_556 2_556
O(51) W(6) O(33) W(3) -130.7(18) 2_556 . .
O(35) W(6) O(34) W(5) -129.6(19) . . .
O(34) W(6) O(40) W(5) -85.3(10) . 2_556 2_556
O(40) W(6) O(34) W(5) 129.9(19) 2_556 . .
O(34) W(6) O(41) W(1) -176.9(5) . 2_556 2_556
O(34) W(6) O(41) W(5) 91.7(5) . 2_556 2_556
O(34) W(6) O(41) Si(1) -40.6(10) . 2_556 .
O(41) W(6) O(34) W(5) 55.7(18) 2_556 . .
O(34) W(6) O(51) W(1) 11(2) . 2_556 2_556
O(51) W(6) O(34) W(5) 46(2) 2_556 . .
O(35) W(6) O(40) W(5) 173.0(10) . 2_556 2_556
O(35) W(6) O(41) W(1) 42(5) . 2_556 2_556
O(35) W(6) O(41) W(5) -49(5) . 2_556 2_556
O(35) W(6) O(41) Si(1) 178(4) . 2_556 .
O(35) W(6) O(51) W(1) -173.4(9) . 2_556 2_556
O(40) W(6) O(41) W(1) 91.8(6) 2_556 2_556 2_556
O(40) W(6) O(41) W(5) 0.5(5) 2_556 2_556 2_556
O(40) W(6) O(41) Si(1) -131.8(11) 2_556 2_556 .
O(41) W(6) O(40) W(5) -0.7(8) 2_556 2_556 2_556
O(40) W(6) O(51) W(1) -73.3(9) 2_556 2_556 2_556
O(51) W(6) O(40) W(5) 72.6(10) 2_556 2_556 2_556
O(41) W(6) O(51) W(1) 0.9(7) 2_556 2_556 2_556
O(51) W(6) O(41) W(1) -0.7(5) 2_556 2_556 2_556
O(51) W(6) O(41) W(5) -92.0(5) 2_556 2_556 2_556
O(51) W(6) O(41) Si(1) 135.7(10) 2_556 2_556 .
Br(8) Br(7) C(18) C(3) 103(2) . . .
C(18) Br(7) Br(8) Br(12) -134.0(18) . . .
Br(7) Br(8) Br(12) C(22) -145(2) . . .
Br(7) Br(8) C(18) C(3) -114(3) . . .
Br(12) Br(8) C(18) Br(7) 72.2(18) . . .
Br(12) Br(8) C(18) C(3) -42(3) . . .
C(18) Br(8) Br(12) C(22) 164(2) . . .
Br(11) Br(10) Br(16) Br(17) -24.2(18) . 1_545 1_545
Br(11) Br(10) Br(16) C(24) -15.4(15) . 1_545 1_545
Br(16) Br(10) Br(11) C(21) -116.7(17) 1_545 . .
Br(11) Br(10) C(21) C(2) -114(2) . . .
Br(16) Br(10) C(21) Br(11) 103.4(15) 1_545 . .
Br(16) Br(10) C(21) C(2) -11(3) 1_545 . .
C(21) Br(10) Br(16) Br(17) -84(2) . 1_545 1_545
C(21) Br(10) Br(16) C(24) -75(2) . 1_545 1_545
Br(10) Br(11) C(21) C(2) 91(2) . . .
Br(8) Br(12) C(22) C(8) 176.1(16) . . .
Br(15) Br(14) C(23) C(11) 72(2) . . .
Br(14) Br(15) C(23) C(11) -120(2) . . .
Br(10) Br(16) Br(17) C(24) 11(2) 1_565 . .
Br(10) Br(16) C(24) Br(17) -174.1(12) 1_565 . .
Br(10) Br(16) C(24) C(10) -57(2) 1_565 . .
Br(17) Br(16) C(24) C(10) 117(3) . . .
Br(16) Br(17) C(24) C(10) -92(3) . . .
O(1) Cr(1) O(7) C(1) 170(2) . . .
O(1) Cr(1) O(9) C(2) -161(2) . . .
O(1) Cr(1) O(11) C(3) 152(2) . . .
O(1) Cr(1) O(13) C(4) -152(2) . . .
O(1) Cr(1) O(19) Cr(2) 122(5) . . .
O(1) Cr(1) O(19) Cr(3) -61(5) . . .
O(7) Cr(1) O(9) C(2) 116(2) . . .
O(9) Cr(1) O(7) C(1) -109(2) . . .
O(7) Cr(1) O(11) C(3) 161(4) . . .
O(11) Cr(1) O(7) C(1) 160(4) . . .
O(7) Cr(1) O(13) C(4) -68(2) . . .
O(13) Cr(1) O(7) C(1) 82(2) . . .
O(7) Cr(1) O(19) Cr(2) 46.9(8) . . .
O(7) Cr(1) O(19) Cr(3) -135.4(9) . . .
O(19) Cr(1) O(7) C(1) -16(2) . . .
O(9) Cr(1) O(11) C(3) 70(2) . . .
O(11) Cr(1) O(9) C(2) -74(2) . . .
O(9) Cr(1) O(13) C(4) -166(3) . . .
O(13) Cr(1) O(9) C(2) -146(3) . . .
O(9) Cr(1) O(19) Cr(2) 137.6(9) . . .
O(9) Cr(1) O(19) Cr(3) -44.6(10) . . .
O(19) Cr(1) O(9) C(2) 21(2) . . .
O(11) Cr(1) O(13) C(4) 121(2) . . .
O(13) Cr(1) O(11) C(3) -120(2) . . .
O(11) Cr(1) O(19) Cr(2) -132.6(9) . . .
O(11) Cr(1) O(19) Cr(3) 45.2(10) . . .
O(19) Cr(1) O(11) C(3) -22(2) . . .
O(13) Cr(1) O(19) Cr(2) -44.9(9) . . .
O(13) Cr(1) O(19) Cr(3) 132.9(9) . . .
O(19) Cr(1) O(13) C(4) 27(2) . . .
O(2) Cr(2) O(8) C(1) -148(2) . . .
O(2) Cr(2) O(14) C(4) 174(2) . . .
O(2) Cr(2) O(15) C(6) -155(2) . . .
O(2) Cr(2) O(17) C(5) 162(2) . . .
O(2) Cr(2) O(19) Cr(1) 159(16) . . .
O(2) Cr(2) O(19) Cr(3) -18(17) . . .
O(8) Cr(2) O(14) C(4) 87(2) . . .
O(14) Cr(2) O(8) C(1) -64(2) . . .
O(8) Cr(2) O(15) C(6) -161(5) . . .
O(15) Cr(2) O(8) C(1) -142(5) . . .
O(8) Cr(2) O(17) C(5) -110(2) . . .
O(17) Cr(2) O(8) C(1) 128(2) . . .
O(8) Cr(2) O(19) Cr(1) -53.4(9) . . .
O(8) Cr(2) O(19) Cr(3) 128.8(9) . . .
O(19) Cr(2) O(8) C(1) 33(2) . . .
O(14) Cr(2) O(15) C(6) 121(2) . . .
O(15) Cr(2) O(14) C(4) -101(2) . . .
O(14) Cr(2) O(17) C(5) 177(3) . . .
O(17) Cr(2) O(14) C(4) 160(3) . . .
O(14) Cr(2) O(19) Cr(1) 38.2(9) . . .
O(14) Cr(2) O(19) Cr(3) -139.6(8) . . .
O(19) Cr(2) O(14) C(4) -7(2) . . .
O(15) Cr(2) O(17) C(5) 78(2) . . .
O(17) Cr(2) O(15) C(6) -71(2) . . .
O(15) Cr(2) O(19) Cr(1) 126.0(9) . . .
O(15) Cr(2) O(19) Cr(3) -51.8(9) . . .
O(19) Cr(2) O(15) C(6) 24(2) . . .
O(17) Cr(2) O(19) Cr(1) -139.0(8) . . .
O(17) Cr(2) O(19) Cr(3) 43.2(8) . . .
O(19) Cr(2) O(17) C(5) -16(2) . . .
O(3) Cr(3) O(10) C(2) 154(2) . . .
O(3) Cr(3) O(12) C(3) -165(2) . . .
O(3) Cr(3) O(16) C(6) 167(2) . . .
O(3) Cr(3) O(18) C(5) -157(2) . . .
O(3) Cr(3) O(19) Cr(1) -163(30) . . .
O(3) Cr(3) O(19) Cr(2) 14(31) . . .
O(10) Cr(3) O(12) C(3) -79(2) . . .
O(12) Cr(3) O(10) C(2) 67(2) . . .
O(10) Cr(3) O(16) C(6) 176(4) . . .
O(16) Cr(3) O(10) C(2) 145(4) . . .
O(10) Cr(3) O(18) C(5) 117(2) . . .
O(18) Cr(3) O(10) C(2) -124(2) . . .
O(10) Cr(3) O(19) Cr(1) 48.4(10) . . .
O(10) Cr(3) O(19) Cr(2) -133.9(9) . . .
O(19) Cr(3) O(10) C(2) -27(2) . . .
O(12) Cr(3) O(16) C(6) -106(2) . . .
O(16) Cr(3) O(12) C(3) 110(2) . . .
O(12) Cr(3) O(18) C(5) -157(4) . . .
O(18) Cr(3) O(12) C(3) -164(3) . . .
O(12) Cr(3) O(19) Cr(1) -43.2(10) . . .
O(12) Cr(3) O(19) Cr(2) 134.5(9) . . .
O(19) Cr(3) O(12) C(3) 17(2) . . .
O(16) Cr(3) O(18) C(5) -73(2) . . .
O(18) Cr(3) O(16) C(6) 85(2) . . .
O(16) Cr(3) O(19) Cr(1) -130.3(9) . . .
O(16) Cr(3) O(19) Cr(2) 47.4(9) . . .
O(19) Cr(3) O(16) C(6) -12(2) . . .
O(18) Cr(3) O(19) Cr(1) 137.0(9) . . .
O(18) Cr(3) O(19) Cr(2) -45.3(9) . . .
O(19) Cr(3) O(18) C(5) 21(2) . . .
O(4) Cr(4) O(20) C(8) -157(2) . . .
O(4) Cr(4) O(22) C(9) 159(2) . . .
O(4) Cr(4) O(24) C(10) -165(2) . . .
O(4) Cr(4) O(30) C(7) 151(2) . . .
O(4) Cr(4) O(32) Cr(5) -148(16) . . .
O(4) Cr(4) O(32) Cr(6) 32(17) . . .
O(20) Cr(4) O(22) C(9) -116(2) . . .
O(22) Cr(4) O(20) C(8) 115(2) . . .
O(20) Cr(4) O(24) C(10) -169(4) . . .
O(24) Cr(4) O(20) C(8) -153(3) . . .
O(20) Cr(4) O(30) C(7) 67(2) . . .
O(30) Cr(4) O(20) C(8) -73(2) . . .
O(20) Cr(4) O(32) Cr(5) 137.7(9) . . .
O(20) Cr(4) O(32) Cr(6) -42.0(10) . . .
O(32) Cr(4) O(20) C(8) 20(2) . . .
O(22) Cr(4) O(24) C(10) -78(2) . . .
O(24) Cr(4) O(22) C(9) 75(2) . . .
O(22) Cr(4) O(30) C(7) 149(5) . . .
O(30) Cr(4) O(22) C(9) 161(4) . . .
O(22) Cr(4) O(32) Cr(5) 49.2(9) . . .
O(22) Cr(4) O(32) Cr(6) -130.6(9) . . .
O(32) Cr(4) O(22) C(9) -21(2) . . .
O(24) Cr(4) O(30) C(7) -125(2) . . .
O(30) Cr(4) O(24) C(10) 111(2) . . .
O(24) Cr(4) O(32) Cr(5) -43.6(9) . . .
O(24) Cr(4) O(32) Cr(6) 136.6(9) . . .
O(32) Cr(4) O(24) C(10) 17(2) . . .
O(30) Cr(4) O(32) Cr(5) -131.2(9) . . .
O(30) Cr(4) O(32) Cr(6) 49.1(9) . . .
O(32) Cr(4) O(30) C(7) -29(2) . . .
O(5) Cr(5) O(23) C(9) -160(2) . . .
O(5) Cr(5) O(25) C(10) 151(2) . . .
O(5) Cr(5) O(26) C(11) -161(2) . . .
O(5) Cr(5) O(28) C(12) 161(2) . . .
O(5) Cr(5) O(32) Cr(4) -16(27) . . .
O(5) Cr(5) O(32) Cr(6) 164(26) . . .
O(23) Cr(5) O(25) C(10) 67(2) . . .
O(25) Cr(5) O(23) C(9) -76(2) . . .
O(23) Cr(5) O(26) C(11) -145(5) . . .
O(26) Cr(5) O(23) C(9) -176(5) . . .
O(23) Cr(5) O(28) C(12) -114(2) . . .
O(28) Cr(5) O(23) C(9) 116(2) . . .
O(23) Cr(5) O(32) Cr(4) -48.0(9) . . .
O(23) Cr(5) O(32) Cr(6) 131.7(9) . . .
O(32) Cr(5) O(23) C(9) 20(2) . . .
O(25) Cr(5) O(26) C(11) 115(2) . . .
O(26) Cr(5) O(25) C(10) -121(2) . . .
O(25) Cr(5) O(28) C(12) 145(3) . . .
O(28) Cr(5) O(25) C(10) 167(3) . . .
O(25) Cr(5) O(32) Cr(4) 46.5(10) . . .
O(25) Cr(5) O(32) Cr(6) -133.7(9) . . .
O(32) Cr(5) O(25) C(10) -28(2) . . .
O(26) Cr(5) O(28) C(12) 73(2) . . .
O(28) Cr(5) O(26) C(11) -77(2) . . .
O(26) Cr(5) O(32) Cr(4) 134.1(9) . . .
O(26) Cr(5) O(32) Cr(6) -46.2(10) . . .
O(32) Cr(5) O(26) C(11) 20(2) . . .
O(28) Cr(5) O(32) Cr(4) -136.6(9) . . .
O(28) Cr(5) O(32) Cr(6) 43.1(10) . . .
O(32) Cr(5) O(28) C(12) -20(2) . . .
O(6) Cr(6) O(21) C(8) 150(2) . . .
O(6) Cr(6) O(27) C(11) 149(2) . . .
O(6) Cr(6) O(29) C(12) -150(2) . . .
O(6) Cr(6) O(31) C(7) -169(2) . . .
O(6) Cr(6) O(32) Cr(4) 177(8) . . .
O(6) Cr(6) O(32) Cr(5) -3(10) . . .
O(21) Cr(6) O(27) C(11) 175(4) . . .
O(27) Cr(6) O(21) C(8) 124(4) . . .
O(21) Cr(6) O(29) C(12) 124(2) . . .
O(29) Cr(6) O(21) C(8) -127(2) . . .
O(21) Cr(6) O(31) C(7) -83(2) . . .
O(31) Cr(6) O(21) C(8) 63(2) . . .
O(21) Cr(6) O(32) Cr(4) 45.5(9) . . .
O(21) Cr(6) O(32) Cr(5) -134.2(9) . . .
O(32) Cr(6) O(21) C(8) -32(2) . . .
O(27) Cr(6) O(29) C(12) -65(2) . . .
O(29) Cr(6) O(27) C(11) 66(2) . . .
O(27) Cr(6) O(31) C(7) 105(2) . . .
O(31) Cr(6) O(27) C(11) -124(2) . . .
O(27) Cr(6) O(32) Cr(4) -130.6(8) . . .
O(27) Cr(6) O(32) Cr(5) 49.7(9) . . .
O(32) Cr(6) O(27) C(11) -29(2) . . .
O(29) Cr(6) O(31) C(7) -157(4) . . .
O(31) Cr(6) O(29) C(12) -162(4) . . .
O(29) Cr(6) O(32) Cr(4) 134.3(8) . . .
O(29) Cr(6) O(32) Cr(5) -45.5(9) . . .
O(32) Cr(6) O(29) C(12) 29(2) . . .
O(31) Cr(6) O(32) Cr(4) -43.8(10) . . .
O(31) Cr(6) O(32) Cr(5) 136.4(9) . . .
O(32) Cr(6) O(31) C(7) 12(2) . . .
O(41) Si(1) O(41) W(1) -177.6(7) . 2_556 2_556
O(41) Si(1) O(41) W(5) -59.9(9) . 2_556 2_556
O(41) Si(1) O(41) W(6) 59.1(10) . 2_556 .
O(41) Si(1) O(41) W(1) -177.6(7) 2_556 . .
O(41) Si(1) O(41) W(5) -59.9(9) 2_556 . .
O(41) Si(1) O(41) W(6) 59.1(10) 2_556 . 2_556
O(41) Si(1) O(42) W(2) 178.5(8) . . .
O(41) Si(1) O(42) W(3) -62.3(10) . . .
O(41) Si(1) O(42) W(4) 58.2(11) . . .
O(42) Si(1) O(41) W(1) -57.6(10) . . .
O(42) Si(1) O(41) W(5) 60.0(10) . . .
O(42) Si(1) O(41) W(6) 179.0(8) . . 2_556
O(41) Si(1) O(42) W(2) -60.8(11) . 2_556 2_556
O(41) Si(1) O(42) W(3) 58.5(10) . 2_556 2_556
O(41) Si(1) O(42) W(4) 179.0(7) . 2_556 2_556
O(42) Si(1) O(41) W(1) 61.6(9) 2_556 . .
O(42) Si(1) O(41) W(5) 179.2(7) 2_556 . .
O(42) Si(1) O(41) W(6) -61.8(11) 2_556 . 2_556
O(41) Si(1) O(42) W(2) -60.8(11) 2_556 . .
O(41) Si(1) O(42) W(3) 58.5(10) 2_556 . .
O(41) Si(1) O(42) W(4) 179.0(7) 2_556 . .
O(42) Si(1) O(41) W(1) 61.6(9) . 2_556 2_556
O(42) Si(1) O(41) W(5) 179.2(7) . 2_556 2_556
O(42) Si(1) O(41) W(6) -61.8(11) . 2_556 .
O(41) Si(1) O(42) W(2) 178.5(8) 2_556 2_556 2_556
O(41) Si(1) O(42) W(3) -62.3(10) 2_556 2_556 2_556
O(41) Si(1) O(42) W(4) 58.2(11) 2_556 2_556 2_556
O(42) Si(1) O(41) W(1) -57.6(10) 2_556 2_556 2_556
O(42) Si(1) O(41) W(5) 60.0(10) 2_556 2_556 2_556
O(42) Si(1) O(41) W(6) 179.0(8) 2_556 2_556 .
O(42) Si(1) O(42) W(2) 59.3(10) . 2_556 2_556
O(42) Si(1) O(42) W(3) 178.6(7) . 2_556 2_556
O(42) Si(1) O(42) W(4) -60.9(10) . 2_556 2_556
O(42) Si(1) O(42) W(2) 59.3(10) 2_556 . .
O(42) Si(1) O(42) W(3) 178.6(7) 2_556 . .
O(42) Si(1) O(42) W(4) -60.9(10) 2_556 . .
Cr(1) O(7) C(1) O(8) -4(3) . . .
Cr(1) O(7) C(1) C(15) 170.2(17) . . .
Cr(2) O(8) C(1) O(7) -7(3) . . .
Cr(2) O(8) C(1) C(15) 178.5(17) . . .
Cr(1) O(9) C(2) O(10) -5(4) . . .
Cr(1) O(9) C(2) C(21) -178.8(18) . . .
Cr(3) O(10) C(2) O(9) 9(4) . . .
Cr(3) O(10) C(2) C(21) -178(2) . . .
Cr(1) O(11) C(3) O(12) -1(3) . . .
Cr(1) O(11) C(3) C(18) -178.8(16) . . .
Cr(3) O(12) C(3) O(11) 4(4) . . .
Cr(3) O(12) C(3) C(18) -178(2) . . .
Cr(1) O(13) C(4) O(14) 2(3) . . .
Cr(1) O(13) C(4) C(17) 175.7(16) . . .
Cr(2) O(14) C(4) O(13) -14(4) . . .
Cr(2) O(14) C(4) C(17) 172.4(16) . . .
Cr(2) O(15) C(6) O(16) 8(4) . . .
Cr(2) O(15) C(6) C(19) -172.5(17) . . .
Cr(3) O(16) C(6) O(15) -17(4) . . .
Cr(3) O(16) C(6) C(19) 164.3(17) . . .
Cr(2) O(17) C(5) O(18) -8(3) . . .
Cr(2) O(17) C(5) C(16) 176.5(14) . . .
Cr(3) O(18) C(5) O(17) 4(3) . . .
Cr(3) O(18) C(5) C(16) 179.9(12) . . .
Cr(4) O(20) C(8) O(21) -7(4) . . .
Cr(4) O(20) C(8) C(22) -175(2) . . .
Cr(6) O(21) C(8) O(20) 15(4) . . .
Cr(6) O(21) C(8) C(22) 179.4(15) . . .
Cr(4) O(22) C(9) O(23) -5(4) . . .
Cr(4) O(22) C(9) C(20) 175.2(19) . . .
Cr(5) O(23) C(9) O(22) 6(4) . . .
Cr(5) O(23) C(9) C(20) -173.8(18) . . .
Cr(4) O(24) C(10) O(25) 1(4) . . .
Cr(4) O(24) C(10) C(24) -179(2) . . .
Cr(5) O(25) C(10) O(24) 5(5) . . .
Cr(5) O(25) C(10) C(24) -174(2) . . .
Cr(5) O(26) C(11) O(27) -1(3) . . .
Cr(5) O(26) C(11) C(23) -178(2) . . .
Cr(6) O(27) C(11) O(26) 7(4) . . .
Cr(6) O(27) C(11) C(23) -175.5(19) . . .
Cr(5) O(28) C(12) O(29) 4(4) . . .
Cr(5) O(28) C(12) C(13) 178.1(17) . . .
Cr(6) O(29) C(12) O(28) -10(3) . . .
Cr(6) O(29) C(12) C(13) 176.1(15) . . .
Cr(4) O(30) C(7) O(31) 2(4) . . .
Cr(4) O(30) C(7) C(14) -180(2) . . .
Cr(6) O(31) C(7) O(30) 9(4) . . .
Cr(6) O(31) C(7) C(14) -169(2) . . .
O(7) C(1) C(15) Br(3) 38(3) . . .
O(8) C(1) C(15) Br(3) -147.3(19) . . .
O(9) C(2) C(21) Br(10) -99(2) . . .
O(9) C(2) C(21) Br(11) -174(2) . . .
O(10) C(2) C(21) Br(10) 86(2) . . .
O(10) C(2) C(21) Br(11) 12(3) . . .
O(11) C(3) C(18) Br(7) -144(2) . . .
O(11) C(3) C(18) Br(8) -65(3) . . .
O(12) C(3) C(18) Br(7) 38(4) . . .
O(12) C(3) C(18) Br(8) 116(2) . . .
O(13) C(4) C(17) Br(5) 125(2) . . .
O(14) C(4) C(17) Br(5) -60(2) . . .
O(17) C(5) C(16) Br(4) -169.8(15) . . .
O(18) C(5) C(16) Br(4) 14(2) . . .
O(15) C(6) C(19) Br(6) 155.4(18) . . .
O(16) C(6) C(19) Br(6) -25(2) . . .
O(30) C(7) C(14) Br(2) 16(4) . . .
O(31) C(7) C(14) Br(2) -165(2) . . .
O(20) C(8) C(22) Br(12) 171(2) . . .
O(21) C(8) C(22) Br(12) 4(5) . . .
O(22) C(9) C(20) Br(9) 51(3) . . .
O(23) C(9) C(20) Br(9) -129(2) . . .
O(24) C(10) C(24) Br(16) -51(3) . . .
O(24) C(10) C(24) Br(17) 15(5) . . .
O(25) C(10) C(24) Br(16) 128(3) . . .
O(25) C(10) C(24) Br(17) -165(2) . . .
O(26) C(11) C(23) Br(14) 39(3) . . .
O(26) C(11) C(23) Br(15) 74(2) . . .
O(27) C(11) C(23) Br(14) -139(2) . . .
O(27) C(11) C(23) Br(15) -104(2) . . .
O(28) C(12) C(13) Br(1) 33(2) . . .
O(29) C(12) C(13) Br(1) -152.7(18) . . .
